data_7119791
loop_
_publ_author_name
'Ravi, Arthi'
'Hassan, Syed Zahid'
'Vanikrishna, Ajithkumar N.'
'Sureshan, Kana M.'

_publ_section_title
;
 Regioselective SN2 reactions for rapid syntheses of azido-inositols by
 one-pot sequence-specific nucleophilysis.
;
_journal_issue 28
_journal_name_full 'Chemical communications (Cambridge, England)'
_journal_page_first 3971
_journal_paper_doi 10.1039/c7cc01219e
_journal_volume 53
_journal_year 2017
_chemical_absolute_configuration rm
_chemical_formula_moiety 'C19 H34 O12 S'
_chemical_formula_sum 'C19 H34 O12 S'
_chemical_formula_weight 486.52
_chemical_name_systematic
;
 ?
;
_space_group_crystal_system monoclinic
_space_group_IT_number 14
_space_group_name_Hall '-P 2ybc'
_space_group_name_H-M_alt 'P 1 21/c 1'
_symmetry_space_group_name_Hall '-P 2ybc'
_symmetry_space_group_name_H-M 'P 1 21/c 1'
_atom_sites_solution_hydrogens geom
_audit_creation_method SHELXL-2014
_audit_update_record
;
2017-02-14 deposited with the CCDC.
2017-03-10 downloaded from the CCDC.
;
_cell_angle_alpha 90
_cell_angle_beta 91.265(2)
_cell_angle_gamma 90
_cell_formula_units_Z 4
_cell_length_a 11.0560(4)
_cell_length_b 12.5770(4)
_cell_length_c 17.1284(5)
_cell_measurement_reflns_used 6132
_cell_measurement_temperature 296(2)
_cell_measurement_theta_max 27.55
_cell_measurement_theta_min 2.38
_cell_volume 2381.15(13)
_computing_cell_refinement 'Bruker SAINT'
_computing_data_collection 'Bruker APEX2'
_computing_data_reduction 'Bruker SAINT'
_computing_molecular_graphics 'Bruker SHELXTL'
_computing_publication_material 'Bruker SHELXTL'
_computing_structure_refinement 'SHELXL-2014 (Sheldrick, 2014)'
_computing_structure_solution 'SHELXL-2014 (Sheldrick, 2014)'
_diffrn_ambient_temperature 296(2)
_diffrn_detector_area_resol_mean 0
_diffrn_measured_fraction_theta_full 1.000
_diffrn_measured_fraction_theta_max 1.000
_diffrn_measurement_device_type 'Bruker APEX-II CCD'
_diffrn_measurement_method '\f and \w scans'
_diffrn_radiation_type MoK\a
_diffrn_radiation_wavelength 0.71073
_diffrn_reflns_av_R_equivalents 0.0827
_diffrn_reflns_av_unetI/netI 0.0535
_diffrn_reflns_Laue_measured_fraction_full 1.000
_diffrn_reflns_Laue_measured_fraction_max 1.000
_diffrn_reflns_limit_h_max 13
_diffrn_reflns_limit_h_min -13
_diffrn_reflns_limit_k_max 14
_diffrn_reflns_limit_k_min -15
_diffrn_reflns_limit_l_max 21
_diffrn_reflns_limit_l_min -20
_diffrn_reflns_number 19788
_diffrn_reflns_point_group_measured_fraction_full 1.000
_diffrn_reflns_point_group_measured_fraction_max 1.000
_diffrn_reflns_theta_full 25.242
_diffrn_reflns_theta_max 25.998
_diffrn_reflns_theta_min 2.009
_diffrn_source 'sealed tube'
_exptl_absorpt_coefficient_mu 0.195
_exptl_absorpt_correction_T_max 0.9807
_exptl_absorpt_correction_T_min 0.9713
_exptl_absorpt_correction_type multi-scan
_exptl_absorpt_process_details SADABS
_exptl_crystal_colour colourless
_exptl_crystal_density_diffrn 1.357
_exptl_crystal_density_meas 1.358
_exptl_crystal_density_method NONE
_exptl_crystal_description block
_exptl_crystal_F_000 1040
_exptl_crystal_size_max 0.150
_exptl_crystal_size_mid 0.150
_exptl_crystal_size_min 0.100
_refine_diff_density_max 0.314
_refine_diff_density_min -0.287
_refine_diff_density_rms 0.068
_refine_ls_extinction_method none
_refine_ls_goodness_of_fit_ref 0.958
_refine_ls_hydrogen_treatment constr
_refine_ls_matrix_type full
_refine_ls_number_parameters 298
_refine_ls_number_reflns 4682
_refine_ls_number_restraints 0
_refine_ls_restrained_S_all 0.958
_refine_ls_R_factor_all 0.0609
_refine_ls_R_factor_gt 0.0381
_refine_ls_shift/su_max 0.000
_refine_ls_shift/su_mean 0.000
_refine_ls_structure_factor_coef Fsqd
_refine_ls_weighting_details 'w=1/[\s^2^(Fo^2^)+(0.0602P)^2^] where P=(Fo^2^+2Fc^2^)/3'
_refine_ls_weighting_scheme calc
_refine_ls_wR_factor_gt 0.0949
_refine_ls_wR_factor_ref 0.1045
_reflns_Friedel_coverage 0.000
_reflns_number_gt 3281
_reflns_number_total 4682
_reflns_threshold_expression 'I > 2\s(I)'
_cod_data_source_file c7cc01219e2.cif
_cod_data_source_block shelx
_cod_depositor_comments 'Adding full bibliography for 7119789--7119796.cif.'
_cod_database_code 7119791
_shelx_space_group_comment
;
The symmetry employed for this shelxl refinement is uniquely defined
by the following loop, which should always be used as a source of
symmetry information in preference to the above space-group names.
They are only intended as comments.
;
_shelx_estimated_absorpt_t_min 0.971
_shelx_estimated_absorpt_t_max 0.981
_shelxl_version_number 2014-3

loop_
_space_group_symop_operation_xyz
'x, y, z'
'-x, y+1/2, -z+1/2'
'-x, -y, -z'
'x, -y-1/2, z-1/2'

loop_
_atom_site_label
_atom_site_type_symbol
_atom_site_fract_x
_atom_site_fract_y
_atom_site_fract_z
_atom_site_U_iso_or_equiv
_atom_site_adp_type
_atom_site_occupancy
_atom_site_site_symmetry_order
_atom_site_calc_flag
_atom_site_refinement_flags_posn
_atom_site_refinement_flags_adp
C1 C 0.12049(15) 0.07121(13) 0.43531(9) 0.0309(4) Uani 1 1 d . .
H1 H 0.1066 0.1012 0.4872 0.037 Uiso 1 1 calc R U
C2 C 0.21693(15) -0.01445(12) 0.44117(9) 0.0296(4) Uani 1 1 d . .
H2 H 0.2907 0.0166 0.4643 0.036 Uiso 1 1 calc R U
C3 C 0.24664(15) -0.06147(13) 0.36216(8) 0.0287(4) Uani 1 1 d . .
H3 H 0.1752 -0.0971 0.3396 0.034 Uiso 1 1 calc R U
C4 C 0.28979(15) 0.02339(13) 0.30713(8) 0.0294(4) Uani 1 1 d . .
H4 H 0.3690 0.0501 0.3248 0.035 Uiso 1 1 calc R U
C5 C 0.20001(15) 0.11332(13) 0.30227(9) 0.0309(4) Uani 1 1 d . .
H5 H 0.1253 0.0879 0.2767 0.037 Uiso 1 1 calc R U
C6 C 0.17097(15) 0.15656(13) 0.38218(9) 0.0319(4) Uani 1 1 d . .
H6 H 0.2450 0.1857 0.4064 0.038 Uiso 1 1 calc R U
C7 C 0.26539(16) -0.18122(14) 0.50227(9) 0.0364(4) Uani 1 1 d . .
C8 C 0.31222(16) -0.22326(13) 0.42292(9) 0.0334(4) Uani 1 1 d . .
C9 C 0.16597(17) 0.28259(14) 0.24519(10) 0.0399(4) Uani 1 1 d . .
C10 C 0.12405(18) 0.32500(14) 0.32532(11) 0.0413(4) Uani 1 1 d . .
C11 C 0.2017(2) -0.26536(16) 0.54921(11) 0.0526(6) Uani 1 1 d . .
H11A H 0.2543 -0.3255 0.5565 0.079 Uiso 1 1 calc R U
H11B H 0.1293 -0.2873 0.5218 0.079 Uiso 1 1 calc R U
H11C H 0.1812 -0.2367 0.5992 0.079 Uiso 1 1 calc R U
C12 C 0.3514(2) -0.07993(19) 0.60908(11) 0.0710(7) Uani 1 1 d . .
H12A H 0.4279 -0.0555 0.6297 0.106 Uiso 1 1 calc R U
H12B H 0.3006 -0.0199 0.5972 0.106 Uiso 1 1 calc R U
H12C H 0.3131 -0.1241 0.6470 0.106 Uiso 1 1 calc R U
C13 C 0.42628(18) -0.28892(15) 0.43216(11) 0.0481(5) Uani 1 1 d . .
H13A H 0.4099 -0.3508 0.4630 0.072 Uiso 1 1 calc R U
H13B H 0.4881 -0.2472 0.4577 0.072 Uiso 1 1 calc R U
H13C H 0.4532 -0.3104 0.3816 0.072 Uiso 1 1 calc R U
C14 C 0.23142(19) -0.32273(16) 0.31375(11) 0.0503(5) Uani 1 1 d . .
H14A H 0.2606 -0.2676 0.2802 0.076 Uiso 1 1 calc R U
H14B H 0.1560 -0.3495 0.2931 0.076 Uiso 1 1 calc R U
H14C H 0.2895 -0.3794 0.3166 0.076 Uiso 1 1 calc R U
C15 C 0.23063(19) 0.36610(16) 0.19771(12) 0.0561(6) Uani 1 1 d . .
H15A H 0.2716 0.3324 0.1555 0.084 Uiso 1 1 calc R U
H15B H 0.2885 0.4027 0.2306 0.084 Uiso 1 1 calc R U
H15C H 0.1727 0.4161 0.1770 0.084 Uiso 1 1 calc R U
C16 C 0.0780(2) 0.20152(19) 0.13070(11) 0.0641(6) Uani 1 1 d . .
H16A H 0.0947 0.2581 0.0949 0.096 Uiso 1 1 calc R U
H16B H 0.0062 0.1645 0.1135 0.096 Uiso 1 1 calc R U
H16C H 0.1449 0.1529 0.1325 0.096 Uiso 1 1 calc R U
C17 C 0.0173(2) 0.40030(16) 0.31771(14) 0.0601(6) Uani 1 1 d . .
H17A H -0.0075 0.4216 0.3687 0.090 Uiso 1 1 calc R U
H17B H -0.0486 0.3650 0.2910 0.090 Uiso 1 1 calc R U
H17C H 0.0404 0.4619 0.2885 0.090 Uiso 1 1 calc R U
C18 C 0.2182(3) 0.4156(2) 0.43524(13) 0.0792(8) Uani 1 1 d . .
H18A H 0.1760 0.4823 0.4323 0.119 Uiso 1 1 calc R U
H18B H 0.2973 0.4265 0.4580 0.119 Uiso 1 1 calc R U
H18C H 0.1739 0.3669 0.4670 0.119 Uiso 1 1 calc R U
C19 C 0.4704(2) -0.15555(17) 0.19504(14) 0.0642(6) Uani 1 1 d . .
H19A H 0.4134 -0.2024 0.1697 0.096 Uiso 1 1 calc R U
H19B H 0.4766 -0.1728 0.2496 0.096 Uiso 1 1 calc R U
H19C H 0.5482 -0.1636 0.1719 0.096 Uiso 1 1 calc R U
O1 O 0.01089(10) 0.02798(9) 0.40427(7) 0.0366(3) Uani 1 1 d . .
H1A H -0.0467 0.0555 0.4259 0.055 Uiso 1 1 calc R U
O2 O 0.17714(10) -0.09860(9) 0.49036(6) 0.0337(3) Uani 1 1 d . .
O3 O 0.34276(10) -0.13643(9) 0.37309(6) 0.0327(3) Uani 1 1 d . .
O4 O 0.29856(10) -0.02370(9) 0.22953(6) 0.0344(3) Uani 1 1 d . .
O5 O 0.24990(11) 0.19715(9) 0.25658(6) 0.0366(3) Uani 1 1 d . .
O6 O 0.08404(11) 0.23980(9) 0.37338(7) 0.0385(3) Uani 1 1 d . .
O7 O 0.36985(12) -0.13950(11) 0.53996(7) 0.0510(4) Uani 1 1 d . .
O8 O 0.21388(11) -0.28059(9) 0.39000(6) 0.0390(3) Uani 1 1 d . .
O9 O 0.06025(12) 0.24442(11) 0.20641(7) 0.0473(3) Uani 1 1 d . .
O10 O 0.22887(13) 0.37265(10) 0.35877(8) 0.0522(4) Uani 1 1 d . .
O11 O 0.50551(12) 0.04459(11) 0.22259(7) 0.0531(4) Uani 1 1 d . .
O12 O 0.38821(14) -0.00625(13) 0.10488(7) 0.0635(4) Uani 1 1 d . .
S1 S 0.42155(4) -0.02428(4) 0.18407(2) 0.04005(15) Uani 1 1 d . .

loop_
_atom_site_aniso_label
_atom_site_aniso_U_11
_atom_site_aniso_U_22
_atom_site_aniso_U_33
_atom_site_aniso_U_23
_atom_site_aniso_U_13
_atom_site_aniso_U_12
C1 0.0356(10) 0.0276(9) 0.0297(8) 0.0014(7) 0.0054(7) 0.0048(8)
C2 0.0327(9) 0.0273(9) 0.0290(8) 0.0031(7) 0.0041(7) 0.0044(7)
C3 0.0283(9) 0.0279(9) 0.0299(8) 0.0003(7) 0.0037(6) 0.0038(7)
C4 0.0303(9) 0.0325(9) 0.0254(8) -0.0029(7) 0.0034(6) -0.0022(7)
C5 0.0296(9) 0.0294(9) 0.0339(9) 0.0072(7) 0.0035(7) -0.0035(7)
C6 0.0326(9) 0.0264(9) 0.0367(9) 0.0030(7) 0.0028(7) 0.0015(7)
C7 0.0432(11) 0.0341(10) 0.0318(9) 0.0030(7) 0.0003(7) 0.0172(8)
C8 0.0376(10) 0.0292(9) 0.0335(9) 0.0003(7) 0.0021(7) 0.0076(8)
C9 0.0366(11) 0.0370(10) 0.0460(10) 0.0154(8) -0.0021(8) -0.0035(8)
C10 0.0432(11) 0.0277(10) 0.0531(11) 0.0114(8) 0.0019(8) -0.0015(8)
C11 0.0731(15) 0.0425(12) 0.0426(11) 0.0135(9) 0.0135(10) 0.0215(11)
C12 0.103(2) 0.0670(16) 0.0418(11) -0.0178(11) -0.0181(11) 0.0241(15)
C13 0.0504(13) 0.0433(11) 0.0508(11) -0.0025(9) 0.0015(9) 0.0207(10)
C14 0.0550(13) 0.0479(12) 0.0483(11) -0.0159(9) 0.0034(9) -0.0002(10)
C15 0.0542(13) 0.0496(13) 0.0645(13) 0.0276(10) 0.0031(10) -0.0078(10)
C16 0.0633(15) 0.0834(17) 0.0453(12) 0.0069(11) -0.0047(10) -0.0097(13)
C17 0.0627(15) 0.0386(12) 0.0794(15) 0.0195(11) 0.0099(11) 0.0146(11)
C18 0.115(2) 0.0555(15) 0.0672(16) -0.0121(12) -0.0036(14) -0.0119(15)
C19 0.0457(13) 0.0633(15) 0.0841(16) -0.0135(12) 0.0155(11) 0.0033(12)
O1 0.0310(7) 0.0339(7) 0.0453(7) 0.0047(5) 0.0100(5) 0.0026(6)
O2 0.0409(7) 0.0299(6) 0.0306(6) 0.0075(5) 0.0090(5) 0.0133(5)
O3 0.0320(7) 0.0306(6) 0.0357(6) 0.0004(5) 0.0066(5) 0.0078(5)
O4 0.0311(7) 0.0436(7) 0.0285(6) -0.0062(5) 0.0044(5) -0.0071(5)
O5 0.0340(7) 0.0359(7) 0.0401(6) 0.0125(5) 0.0054(5) -0.0029(6)
O6 0.0416(8) 0.0259(6) 0.0482(7) 0.0098(5) 0.0096(5) 0.0070(5)
O7 0.0546(9) 0.0551(8) 0.0426(7) -0.0162(6) -0.0125(6) 0.0218(7)
O8 0.0447(8) 0.0348(7) 0.0376(6) -0.0037(5) 0.0048(5) -0.0011(6)
O9 0.0395(8) 0.0533(8) 0.0488(8) 0.0132(6) -0.0052(6) -0.0046(6)
O10 0.0599(9) 0.0373(8) 0.0593(8) 0.0025(6) -0.0012(7) -0.0110(7)
O11 0.0452(8) 0.0700(10) 0.0445(7) -0.0124(6) 0.0141(6) -0.0275(7)
O12 0.0768(11) 0.0846(11) 0.0294(7) -0.0020(7) 0.0103(6) -0.0239(9)
S1 0.0389(3) 0.0503(3) 0.0315(2) -0.0062(2) 0.01116(18) -0.0147(2)

loop_
_atom_type_symbol
_atom_type_description
_atom_type_scat_dispersion_real
_atom_type_scat_dispersion_imag
_atom_type_scat_source
C C 0.0033 0.0016 'International Tables Vol C Tables 4.2.6.8 and 6.1.1.4'
H H 0.0000 0.0000 'International Tables Vol C Tables 4.2.6.8 and 6.1.1.4'
O O 0.0106 0.0060 'International Tables Vol C Tables 4.2.6.8 and 6.1.1.4'
S S 0.1246 0.1234 'International Tables Vol C Tables 4.2.6.8 and 6.1.1.4'

loop_
_geom_angle_atom_site_label_1
_geom_angle_atom_site_label_2
_geom_angle_atom_site_label_3
_geom_angle
O1 C1 C2 110.20(13)
O1 C1 C6 111.55(13)
C2 C1 C6 105.91(13)
O1 C1 H1 109.7
C2 C1 H1 109.7
C6 C1 H1 109.7
O2 C2 C1 109.88(13)
O2 C2 C3 108.20(13)
C1 C2 C3 112.50(12)
O2 C2 H2 108.7
C1 C2 H2 108.7
C3 C2 H2 108.7
O3 C3 C4 107.70(12)
O3 C3 C2 108.34(12)
C4 C3 C2 111.03(13)
O3 C3 H3 109.9
C4 C3 H3 109.9
C2 C3 H3 109.9
O4 C4 C5 108.13(12)
O4 C4 C3 108.07(12)
C5 C4 C3 110.41(13)
O4 C4 H4 110.1
C5 C4 H4 110.1
C3 C4 H4 110.1
O5 C5 C4 108.79(13)
O5 C5 C6 108.77(13)
C4 C5 C6 111.87(13)
O5 C5 H5 109.1
C4 C5 H5 109.1
C6 C5 H5 109.1
O6 C6 C5 108.90(12)
O6 C6 C1 109.01(13)
C5 C6 C1 112.04(14)
O6 C6 H6 108.9
C5 C6 H6 108.9
C1 C6 H6 108.9
O7 C7 O2 110.02(14)
O7 C7 C11 113.74(14)
O2 C7 C11 105.02(14)
O7 C7 C8 103.93(14)
O2 C7 C8 111.06(12)
C11 C7 C8 113.20(15)
O8 C8 O3 109.95(12)
O8 C8 C13 113.32(14)
O3 C8 C13 105.77(14)
O8 C8 C7 104.71(14)
O3 C8 C7 110.41(13)
C13 C8 C7 112.74(13)
O9 C9 O5 109.62(14)
O9 C9 C15 112.17(15)
O5 C9 C15 106.34(15)
O9 C9 C10 105.77(15)
O5 C9 C10 110.05(13)
C15 C9 C10 112.91(16)
O10 C10 O6 110.24(14)
O10 C10 C17 113.54(16)
O6 C10 C17 105.53(15)
O10 C10 C9 104.23(15)
O6 C10 C9 110.75(15)
C17 C10 C9 112.67(15)
C7 C11 H11A 109.5
C7 C11 H11B 109.5
H11A C11 H11B 109.5
C7 C11 H11C 109.5
H11A C11 H11C 109.5
H11B C11 H11C 109.5
O7 C12 H12A 109.5
O7 C12 H12B 109.5
H12A C12 H12B 109.5
O7 C12 H12C 109.5
H12A C12 H12C 109.5
H12B C12 H12C 109.5
C8 C13 H13A 109.5
C8 C13 H13B 109.5
H13A C13 H13B 109.5
C8 C13 H13C 109.5
H13A C13 H13C 109.5
H13B C13 H13C 109.5
O8 C14 H14A 109.5
O8 C14 H14B 109.5
H14A C14 H14B 109.5
O8 C14 H14C 109.5
H14A C14 H14C 109.5
H14B C14 H14C 109.5
C9 C15 H15A 109.5
C9 C15 H15B 109.5
H15A C15 H15B 109.5
C9 C15 H15C 109.5
H15A C15 H15C 109.5
H15B C15 H15C 109.5
O9 C16 H16A 109.5
O9 C16 H16B 109.5
H16A C16 H16B 109.5
O9 C16 H16C 109.5
H16A C16 H16C 109.5
H16B C16 H16C 109.5
C10 C17 H17A 109.5
C10 C17 H17B 109.5
H17A C17 H17B 109.5
C10 C17 H17C 109.5
H17A C17 H17C 109.5
H17B C17 H17C 109.5
O10 C18 H18A 109.5
O10 C18 H18B 109.5
H18A C18 H18B 109.5
O10 C18 H18C 109.5
H18A C18 H18C 109.5
H18B C18 H18C 109.5
S1 C19 H19A 109.5
S1 C19 H19B 109.5
H19A C19 H19B 109.5
S1 C19 H19C 109.5
H19A C19 H19C 109.5
H19B C19 H19C 109.5
C1 O1 H1A 109.5
C2 O2 C7 113.75(12)
C3 O3 C8 113.38(12)
C4 O4 S1 121.67(10)
C9 O5 C5 111.80(12)
C6 O6 C10 113.27(13)
C7 O7 C12 116.50(16)
C8 O8 C14 115.87(14)
C9 O9 C16 115.33(15)
C10 O10 C18 116.69(17)
O12 S1 O11 120.05(9)
O12 S1 O4 105.21(8)
O11 S1 O4 109.16(7)
O12 S1 C19 109.14(10)
O11 S1 C19 109.20(10)
O4 S1 C19 102.64(9)

loop_
_geom_bond_atom_site_label_1
_geom_bond_atom_site_label_2
_geom_bond_distance
C1 O1 1.421(2)
C1 C2 1.517(2)
C1 C6 1.521(2)
C1 H1 0.9800
C2 O2 1.4282(19)
C2 C3 1.519(2)
C2 H2 0.9800
C3 O3 1.4299(19)
C3 C4 1.508(2)
C3 H3 0.9800
C4 O4 1.4604(18)
C4 C5 1.506(2)
C4 H4 0.9800
C5 O5 1.4309(19)
C5 C6 1.514(2)
C5 H5 0.9800
C6 O6 1.4269(19)
C6 H6 0.9800
C7 O7 1.412(2)
C7 O2 1.4369(19)
C7 C11 1.512(3)
C7 C8 1.558(2)
C8 O8 1.412(2)
C8 O3 1.431(2)
C8 C13 1.513(2)
C9 O9 1.415(2)
C9 O5 1.430(2)
C9 C15 1.517(2)
C9 C10 1.553(3)
C10 O10 1.415(2)
C10 O6 1.428(2)
C10 C17 1.517(3)
C11 H11A 0.9600
C11 H11B 0.9600
C11 H11C 0.9600
C12 O7 1.420(2)
C12 H12A 0.9600
C12 H12B 0.9600
C12 H12C 0.9600
C13 H13A 0.9600
C13 H13B 0.9600
C13 H13C 0.9600
C14 O8 1.427(2)
C14 H14A 0.9600
C14 H14B 0.9600
C14 H14C 0.9600
C15 H15A 0.9600
C15 H15B 0.9600
C15 H15C 0.9600
C16 O9 1.422(2)
C16 H16A 0.9600
C16 H16B 0.9600
C16 H16C 0.9600
C17 H17A 0.9600
C17 H17B 0.9600
C17 H17C 0.9600
C18 O10 1.424(3)
C18 H18A 0.9600
C18 H18B 0.9600
C18 H18C 0.9600
C19 S1 1.746(2)
C19 H19A 0.9600
C19 H19B 0.9600
C19 H19C 0.9600
O1 H1A 0.8200
O4 S1 1.5819(12)
O11 S1 1.4214(13)
O12 S1 1.4160(14)

loop_
_geom_hbond_atom_site_label_D
_geom_hbond_atom_site_label_H
_geom_hbond_atom_site_label_A
_geom_hbond_distance_DH
_geom_hbond_distance_HA
_geom_hbond_distance_DA
_geom_hbond_angle_DHA
_geom_hbond_site_symmetry_A
C4 H4 O11 0.98 2.34 2.8300(19) 110.3 .
C12 H12A O11 0.96 2.62 3.288(2) 126.7 3_656
C13 H13C O11 0.96 2.60 3.474(2) 151.5 2_645
C14 H14C O11 0.96 2.56 3.422(2) 149.1 2_645
C16 H16B O8 0.96 2.53 3.246(3) 131.6 2
C19 H19B O3 0.96 2.65 3.397(2) 135.2 .
C19 H19C O10 0.96 2.57 3.488(3) 159.4 2_645
O1 H1A O2 0.82 2.13 2.9213(15) 163.1 3_556
